data_7232983
loop_
_publ_author_name
'Heine, Miriam'
'Fink, Lothar'
'Schmidt, Martin U.'

_publ_section_title
;
 Coordination compounds built up from MIICl2 and 3-cyanopyridine: double
 chains, single chains and isolated complexes
;
_journal_issue 29
_journal_name_full CrystEngComm
_journal_page_first 4305
_journal_paper_doi 10.1039/C9CE00412B
_journal_volume 21
_journal_year 2019
_chemical_formula_iupac 'C6 H4 Cl2 Cu N2 '
_chemical_formula_moiety 'C6 H4 Cl2 Cu N2 '
_chemical_formula_structural 'C6 H4 Cl2 Cu N2 '
_chemical_formula_sum 'C6 H4 Cl2 Cu N2'
_chemical_formula_weight 238.56
_chemical_name_common catena-dichloro-(3-cyanopyridine)cuprat(II)
_chemical_name_systematic
; 
catena-dichloro-(3-cyanopyridine)cuprat(II)
;
_space_group_IT_number 14
_space_group_name_Hall '-P 2ybc'
_space_group_name_H-M_alt 'P 1 21/c 1'
_symmetry_cell_setting monoclinic
_symmetry_space_group_name_Hall '-P 2ybc'
_symmetry_space_group_name_H-M 'P 1 21/c 1'
_cell_angle_alpha 90
_cell_angle_beta 96.1139(29)
_cell_angle_gamma 90
_cell_formula_units_Z 4
_cell_length_a 3.775299(81)
_cell_length_b 13.93110(36)
_cell_length_c 15.68492(30)
_cell_measurement_temperature 298
_cell_volume 820.24(3)
_computing_cell_refinement 'DASH (David <i> et al.</i> , 2004)'
_computing_data_collection 'STOE WINXPOW (STOE & Cie GmbH, 2004)'
_computing_data_reduction 'DASH (David <i>et al.</i>, 2004)'
_computing_molecular_graphics 'MERCURY (Macrea <i>et al.</i>)'
_computing_structure_refinement 'TOPAS (Coelho, 2018)'
_computing_structure_solution 'DASH (David <i>et al.</i>, 2004)'
_diffrn_ambient_temperature 298
_diffrn_detector STOE
_diffrn_detector_type 'lin psd'
_diffrn_measurement_device_type 'STOE Stadi-P'
_diffrn_radiation_monochromator 'primary focussing, Ge 111'
_diffrn_radiation_source 'X-ray tube'
_diffrn_radiation_type 'Cu K\a~1~'
_diffrn_radiation_wavelength 1.540598
_diffrn_source_target STOE
_diffrn_source_type STOE
_exptl_crystal_colour 'light blue'
_exptl_crystal_density_diffrn 1.932
_pd_instr_location ' ?'
_pd_meas_2theta_range_inc 0.01
_pd_meas_2theta_range_max 78.39
_pd_meas_2theta_range_min 3
_pd_meas_number_of_points 7540
_pd_meas_scan_method step
_pd_proc_2theta_range_inc 0.01
_pd_proc_2theta_range_max 78.39
_pd_proc_2theta_range_min 3
_pd_proc_info_excluded_regions '8.8-9.2 , 16.40-16.74 , 17.53-17.85 , 19-19.24'
_pd_proc_ls_background_function 'Chebychev polynomial'
_pd_proc_ls_pref_orient_corr 'no correction'
_pd_proc_ls_profile_function
;
modified spherical harmonics(Coelho, 2018)
;
_pd_proc_ls_prof_R_factor 0.03327
_pd_proc_ls_prof_wR_expected 0.03037
_pd_proc_ls_prof_wR_factor 0.04453
_pd_spec_mounting
;
Specimen was placed in a 0.7 mm diameter borosilicate glass capillary (Hilgenberg).
;
_pd_spec_mount_mode transmission
_pd_spec_size_thick 0.7
_refine_ls_extinction_method none
_refine_ls_goodness_of_fit_all 1.466
_refine_ls_hydrogen_treatment mixed
_refine_ls_matrix_type fullcycle
_refine_ls_number_constraints 2
_refine_ls_number_parameters 90
_refine_ls_number_restraints 29
_refine_ls_R_I_factor 1.0574
_refine_ls_weighting_details w=1/\s(Y~obs~)^2^
_refine_ls_weighting_scheme sigma
_cod_data_source_file c9ce00412b3.cif
_cod_data_source_block CuCl2(3-cypy)1
_cod_depositor_comments 'Adding full bibliography for 7232977--7232987.cif.'
_cod_original_cell_volume 820.242(32)
_cod_original_formula_sum 'C6 H4 Cl2 Cu N2 '
_cod_database_code 7232983

loop_
_symmetry_equiv_pos_as_xyz
'-x, -y, -z'
'-x, y+1/2, -z+1/2'
'x, -y+1/2, z+1/2'
'x, y, z'

loop_
_atom_site_label
_atom_site_type_symbol
_atom_site_symmetry_multiplicity
_atom_site_fract_x
_atom_site_fract_y
_atom_site_fract_z
_atom_site_occupancy
_atom_site_B_iso_or_equiv
_atom_site_U_iso_or_equiv
N1 N 0 0.35437(47) -0.20760(12) 0.10262(11) 1 4.06(22) 0.05138
Cu2 Cu 0 0.33463(83) -0.11322(31) 0.00444(37) 1 4.06(22) 0.05138
C3 C 0 0.43290(52) -0.29831(15) 0.08493(12) 1 4.06(22) 0.05138
C4 C 0 0.28814(55) -0.17755(16) 0.18065(12) 1 4.06(22) 0.05138
Cl5 Cl 0 0.7233(26) -0.01032(84) 0.09116(31) 1 4.06(22) 0.05138
Cl6 Cl 0 0.8705(28) -0.19022(71) -0.06539(44) 1 4.06(22) 0.05138
C7 C 0 0.44875(59) -0.36673(16) 0.14850(12) 1 4.06(22) 0.05138
H8 H 0 0.4804(37) -0.31608(98) 0.02626(88) 1 4.87(27) 0.06165
C9 C 0 0.30224(56) -0.24539(15) 0.24664(13) 1 4.06(22) 0.05138
H10 H 0 0.2319(42) -0.1075(11) 0.19000(83) 1 4.87(27) 0.06165
C11 C 0 0.53137(61) -0.46489(14) 0.13027(17) 1 4.06(22) 0.05138
C12 C 0 0.38244(54) -0.33949(14) 0.22977(11) 1 4.06(22) 0.05138
H13 H 0 0.2586(40) -0.22864(97) 0.30647(84) 1 4.87(27) 0.06165
N14 N 0 0.5938(16) -0.54310(15) 0.11622(37) 1 4.06(22) 0.05138
H15 H 0 0.3901(45) -0.3864(10) 0.27671(78) 1 4.87(27) 0.06165

loop_
_atom_type_symbol
_atom_type_description
_atom_type_scat_source
C C 'International Tables Vol C Table 6.1.1.4'
H H 'International Tables Vol C Table 6.1.1.4'
Cu Cu 'International Tables Vol C Table 6.1.1.4'
Cl Cl 'International Tables Vol C Table 6.1.1.4'
N N 'International Tables Vol C Table 6.1.1.4'

loop_
_geom_angle_atom_site_label_1
_geom_angle_atom_site_label_2
_geom_angle_atom_site_label_3
_geom_angle
Cu2 N1 C3 116.67(19)
Cu2 N1 C4 119.79(20)
C3 N1 C4 123.53(18)
N1 Cu2 Cl5 89.2(3)
N1 Cu2 Cl6 94.8(2)
Cl5 Cu2 Cl6 91.66(32)
N1 C3 C7 119.92(18)
N1 C3 H8 119.85(83)
C7 C3 H8 120.23(83)
N1 C4 C9 117.90(19)
N1 C4 H10 119.66(77)
C9 C4 H10 122.44(76)
C3 C7 C11 120.54(19)
C3 C7 C12 118.78(20)
C11 C7 C12 120.68(20)
C4 C9 C12 119.54(18)
C4 C9 H13 122.75(78)
C12 C9 H13 117.72(78)
C7 C11 N14 179.26(45)
C7 C12 C9 120.33(18)
C7 C12 H15 121.10(87)
C9 C12 H15 118.57(85)

loop_
_geom_bond_atom_site_label_1
_geom_bond_atom_site_label_2
_geom_bond_distance
N1 Cu2 2.0202(55)
N1 C3 1.3340(27)
N1 C4 1.3420(27)
Cu2 Cl5 2.373(10)
Cu2 Cl6 2.630(11)
C3 C7 1.3761(28)
C3 H8 0.988(14)
C4 C9 1.3984(29)
C4 H10 1.013(15)
C7 C11 1.4381(30)
C7 C12 1.3782(27)
C9 C12 1.3774(29)
C9 H13 0.998(14)
C11 N14 1.1412(34)
C12 H15 0.982(13)
